data_4312929
loop_
_publ_author_name
'Dirk Walther'
'Stefan Liesicke'
'Lars B\"ottcher'
'Reinald Fischer'
'Helmar G\"orls'
'Gavin Vaughan'

_publ_contact_author
;
         Dirk Walther
         Friedrich-Schiller-Universit\"at Jena
         Institut f\"ur Anorganische und Analytische Chemie
         August-Bebel-Str. 2
         D-07743 Jena
         Germany
;
_publ_contact_author_email 'cdw@rz.uni-jena.de.de '
_publ_contact_author_fax '03641 9-48102 '
_publ_contact_author_phone '03641 9-48110 '
_publ_section_title
;
 Metal Complexes with 2,3-Bis(diphenylphosphino)-1,4-diazadiene Ligands:
 Synthesis, Structures, and an Intramolecular Metal-Mediated [4 + 2]
 Cycloaddition Employing a Benzene Ring as a Dienophile
;
_journal_name_full 'Inorganic Chemistry'
_journal_page_first 625
_journal_page_last 632
_journal_paper_doi 10.1021/ic020534w
_journal_volume 42
_journal_year 2003
_chemical_formula_sum 'C52 H42 Mo2 N2 O8 P2'
_chemical_formula_weight 1076.70
_chemical_name_systematic
;
  ?
;
_space_group_IT_number 15
_symmetry_cell_setting monoclinic
_symmetry_space_group_name_Hall '-C 2yc'
_symmetry_space_group_name_H-M 'C 1 2/c 1'
_atom_sites_solution_hydrogens geom
_atom_sites_solution_primary direct
_atom_sites_solution_secondary difmap
_audit_creation_method SHELXL-97
_cell_angle_alpha 90.00
_cell_angle_beta 113.403(4)
_cell_angle_gamma 90.00
_cell_formula_units_Z 4
_cell_length_a 22.1781(12)
_cell_length_b 11.6526(6)
_cell_length_c 20.2670(11)
_cell_measurement_temperature 183(2)
_cell_volume 4806.8(5)
_computing_cell_refinement DENZO
_computing_data_collection COLLECT
_computing_data_reduction DENZO
_computing_molecular_graphics SHELXTL/PC
_computing_publication_material SHELXL-97
_computing_structure_refinement 'SHELXL-97 (Sheldrick, 1997)'
_computing_structure_solution 'SHELXS-97 (Sheldrick, 1990)'
_diffrn_ambient_temperature 183(2)
_diffrn_measured_fraction_theta_full 0.893
_diffrn_measured_fraction_theta_max 0.893
_diffrn_measurement_device_type KappaCCD
_diffrn_measurement_method 'phi- + omega-scan'
_diffrn_radiation_monochromator graphite
_diffrn_radiation_source 'fine-focus sealed tube'
_diffrn_radiation_type MoK\a
_diffrn_radiation_wavelength 0.71073
_diffrn_reflns_av_R_equivalents 0.0262
_diffrn_reflns_av_sigmaI/netI 0.0494
_diffrn_reflns_limit_h_max 27
_diffrn_reflns_limit_h_min -26
_diffrn_reflns_limit_k_max 14
_diffrn_reflns_limit_k_min -14
_diffrn_reflns_limit_l_max 25
_diffrn_reflns_limit_l_min -25
_diffrn_reflns_number 7923
_diffrn_reflns_theta_full 27.46
_diffrn_reflns_theta_max 27.46
_diffrn_reflns_theta_min 2.01
_exptl_absorpt_coefficient_mu 0.644
_exptl_absorpt_correction_T_max 0.9503
_exptl_absorpt_correction_T_min 0.9267
_exptl_crystal_colour black
_exptl_crystal_density_diffrn 1.488
_exptl_crystal_density_method 'not measured'
_exptl_crystal_description prism
_exptl_crystal_F_000 2184
_exptl_crystal_size_max 0.12
_exptl_crystal_size_mid 0.09
_exptl_crystal_size_min 0.08
_refine_diff_density_max 0.779
_refine_diff_density_min -0.990
_refine_diff_density_rms 0.092
_refine_ls_extinction_method none
_refine_ls_goodness_of_fit_ref 1.095
_refine_ls_hydrogen_treatment mixed
_refine_ls_matrix_type full
_refine_ls_number_parameters 298
_refine_ls_number_reflns 4925
_refine_ls_number_restraints 0
_refine_ls_restrained_S_all 1.095
_refine_ls_R_factor_all 0.0602
_refine_ls_R_factor_gt 0.0456
_refine_ls_shift/su_max 0.001
_refine_ls_shift/su_mean 0.000
_refine_ls_structure_factor_coef Fsqd
_refine_ls_weighting_details 'calc w=1/[\s^2^(Fo^2^)+(0.0579P)^2^+13.2573P] where P=(Fo^2^+2Fc^2^)/3'
_refine_ls_weighting_scheme calc
_refine_ls_wR_factor_gt 0.1151
_refine_ls_wR_factor_ref 0.1261
_reflns_number_gt 4062
_reflns_number_total 4925
_reflns_threshold_expression >2sigma(I)
_cod_data_source_file ic020534w_2.cif
_cod_data_source_block FO1573
_cod_depositor_comments
;
The following automatic conversions were performed:

'_symmetry_cell_setting' tag value 'monolinic' was replaced with
'monoclinic' value as specified in the replacement file
'/home/robertas/cod-tools/perl-scripts/inputs/replacement_values.lst'.

Automatic conversion script
Id: cif_fix_values 3143 2015-03-26 13:38:13Z robertas 

The following automatic conversions were performed:
data name '_publ_contact_autor' replaced with '_publ_contact_author'
as specified in the replacement file
'/home/antanas/src/cod-tools/trunk/data/replacement-values/replacement_tags.lst'.

Automatic conversion script
Id: cif_correct_tags 4998 2017-03-02 13:24:31Z antanas 
;
_cod_original_cell_volume 4806.8(4)
_cod_database_code 4312929

loop_
_symmetry_equiv_pos_as_xyz
'x, y, z'
'-x, y, -z+1/2'
'x+1/2, y+1/2, z'
'-x+1/2, y+1/2, -z+1/2'
'-x, -y, -z'
'x, -y, z-1/2'
'-x+1/2, -y+1/2, -z'
'x+1/2, -y+1/2, z-1/2'

loop_
_atom_site_label
_atom_site_type_symbol
_atom_site_fract_x
_atom_site_fract_y
_atom_site_fract_z
_atom_site_U_iso_or_equiv
_atom_site_adp_type
_atom_site_occupancy
_atom_site_symmetry_multiplicity
_atom_site_calc_flag
_atom_site_refinement_flags
_atom_site_disorder_assembly
_atom_site_disorder_group
Mo Mo 0.420605(15) 0.83718(3) 0.596959(16) 0.02927(12) Uani 1 1 d . . .
P1 P 0.51871(4) 0.70744(7) 0.64893(5) 0.0257(2) Uani 1 1 d . . .
N1 N 0.41585(14) 0.7612(2) 0.69896(15) 0.0270(6) Uani 1 1 d . . .
C1 C 0.53202(17) 0.7302(3) 0.74573(17) 0.0248(7) Uani 1 1 d . . .
C2 C 0.35061(17) 0.7571(3) 0.69831(18) 0.0300(8) Uani 1 1 d . . .
C3 C 0.32511(18) 0.8551(3) 0.71836(19) 0.0315(8) Uani 1 1 d . . .
C4 C 0.26144(19) 0.8519(3) 0.7139(2) 0.0361(9) Uani 1 1 d . . .
H4A H 0.2443 0.9175 0.7284 0.043 Uiso 1 1 calc R . .
C5 C 0.22137(19) 0.7560(3) 0.6890(2) 0.0379(9) Uani 1 1 d . . .
C6 C 0.24747(19) 0.6613(3) 0.6679(2) 0.0348(8) Uani 1 1 d . . .
H6A H 0.2204 0.5958 0.6497 0.042 Uiso 1 1 calc R . .
C7 C 0.31179(18) 0.6588(3) 0.67227(19) 0.0299(7) Uani 1 1 d . . .
C8 C 0.3651(2) 0.9631(3) 0.7441(2) 0.0387(9) Uani 1 1 d . . .
H8A H 0.4087 0.9519 0.7436 0.058 Uiso 1 1 calc R . .
H8B H 0.3697 0.9804 0.7932 0.058 Uiso 1 1 calc R . .
H8C H 0.3429 1.0270 0.7123 0.058 Uiso 1 1 calc R . .
C9 C 0.1515(2) 0.7592(4) 0.6837(3) 0.0543(12) Uani 1 1 d . . .
H9A H 0.1433 0.8328 0.7020 0.081 Uiso 1 1 calc R . .
H9B H 0.1448 0.6965 0.7123 0.081 Uiso 1 1 calc R . .
H9C H 0.1211 0.7501 0.6333 0.081 Uiso 1 1 calc R . .
C10 C 0.33578(19) 0.5509(3) 0.6485(2) 0.0359(8) Uani 1 1 d . . .
H10A H 0.3816 0.5612 0.6549 0.054 Uiso 1 1 calc R . .
H10B H 0.3086 0.5360 0.5977 0.054 Uiso 1 1 calc R . .
H10C H 0.3326 0.4858 0.6776 0.054 Uiso 1 1 calc R . .
C11 C 0.50122(17) 0.5549(3) 0.63224(18) 0.0274(7) Uani 1 1 d . . .
C12 C 0.4634(2) 0.5237(3) 0.5611(2) 0.0412(9) Uani 1 1 d . . .
H12A H 0.4494 0.5805 0.5245 0.049 Uiso 1 1 calc R . .
C13 C 0.4463(2) 0.4096(4) 0.5439(2) 0.0496(11) Uani 1 1 d . . .
H13A H 0.4196 0.3892 0.4957 0.059 Uiso 1 1 calc R . .
C14 C 0.4675(2) 0.3258(3) 0.5961(2) 0.0423(10) Uani 1 1 d . . .
H14A H 0.4562 0.2478 0.5837 0.051 Uiso 1 1 calc R . .
C15 C 0.5054(2) 0.3556(3) 0.6663(2) 0.0370(9) Uani 1 1 d . . .
H15A H 0.5200 0.2981 0.7024 0.044 Uiso 1 1 calc R . .
C16 C 0.52210(18) 0.4698(3) 0.6843(2) 0.0312(8) Uani 1 1 d . . .
H16A H 0.5481 0.4898 0.7328 0.037 Uiso 1 1 calc R . .
C17 C 0.59435(17) 0.7254(3) 0.63476(18) 0.0285(7) Uani 1 1 d . . .
C18 C 0.64159(18) 0.6385(3) 0.6499(2) 0.0340(8) Uani 1 1 d . . .
H18A H 0.6373 0.5705 0.6735 0.041 Uiso 1 1 calc R . .
C19 C 0.6945(2) 0.6511(4) 0.6307(2) 0.0430(10) Uani 1 1 d . . .
H19A H 0.7268 0.5924 0.6417 0.052 Uiso 1 1 calc R . .
C20 C 0.7004(2) 0.7502(4) 0.5953(2) 0.0467(10) Uani 1 1 d . . .
H20A H 0.7367 0.7591 0.5820 0.056 Uiso 1 1 calc R . .
C21 C 0.6539(2) 0.8352(4) 0.5797(2) 0.0453(10) Uani 1 1 d . . .
H21A H 0.6582 0.9025 0.5556 0.054 Uiso 1 1 calc R . .
C22 C 0.6009(2) 0.8238(3) 0.5987(2) 0.0360(8) Uani 1 1 d . . .
H22A H 0.5688 0.8829 0.5873 0.043 Uiso 1 1 calc R . .
O1 O 0.3167(2) 0.6664(3) 0.48731(19) 0.0687(11) Uani 1 1 d . . .
O2 O 0.29872(16) 1.0032(3) 0.5499(2) 0.0610(9) Uani 1 1 d . . .
O3 O 0.44248(17) 0.9117(3) 0.46025(16) 0.0514(8) Uani 1 1 d . . .
O4 O 0.48936(16) 1.0700(2) 0.66682(18) 0.0528(8) Uani 1 1 d . . .
C23 C 0.3554(2) 0.7199(4) 0.5307(2) 0.0455(10) Uani 1 1 d . . .
C24 C 0.3416(2) 0.9393(4) 0.5675(2) 0.0413(9) Uani 1 1 d . . .
C25 C 0.4345(2) 0.8860(3) 0.5110(2) 0.0359(8) Uani 1 1 d . . .
C26 C 0.46915(19) 0.9808(3) 0.6458(2) 0.0356(8) Uani 1 1 d . . .

loop_
_atom_site_aniso_label
_atom_site_aniso_U_11
_atom_site_aniso_U_22
_atom_site_aniso_U_33
_atom_site_aniso_U_23
_atom_site_aniso_U_13
_atom_site_aniso_U_12
Mo 0.03085(19) 0.02399(19) 0.02921(18) 0.00587(12) 0.00792(13) -0.00039(12)
P1 0.0311(5) 0.0191(4) 0.0258(4) 0.0011(3) 0.0103(3) -0.0013(3)
N1 0.0307(15) 0.0173(13) 0.0298(14) 0.0008(11) 0.0085(12) 0.0013(12)
C1 0.0342(18) 0.0121(15) 0.0267(16) 0.0016(12) 0.0106(13) 0.0000(13)
C2 0.0277(18) 0.0291(18) 0.0273(17) 0.0047(14) 0.0046(13) 0.0004(14)
C3 0.0336(19) 0.0248(18) 0.0315(18) 0.0027(14) 0.0081(14) 0.0023(15)
C4 0.035(2) 0.030(2) 0.040(2) 0.0025(15) 0.0111(16) 0.0072(16)
C5 0.033(2) 0.035(2) 0.042(2) 0.0067(16) 0.0105(16) 0.0021(17)
C6 0.0302(19) 0.033(2) 0.0362(19) 0.0013(16) 0.0084(15) -0.0042(16)
C7 0.0345(19) 0.0247(18) 0.0269(16) 0.0027(13) 0.0085(14) -0.0013(15)
C8 0.038(2) 0.0272(19) 0.048(2) -0.0008(16) 0.0143(17) 0.0025(17)
C9 0.037(2) 0.050(3) 0.078(3) -0.003(2) 0.025(2) -0.002(2)
C10 0.036(2) 0.0266(19) 0.040(2) -0.0021(15) 0.0092(16) -0.0045(16)
C11 0.0335(18) 0.0217(16) 0.0299(17) -0.0013(13) 0.0157(14) -0.0006(14)
C12 0.064(3) 0.028(2) 0.0290(18) -0.0026(15) 0.0159(17) -0.0037(18)
C13 0.070(3) 0.034(2) 0.039(2) -0.0119(18) 0.015(2) -0.014(2)
C14 0.058(3) 0.0214(18) 0.050(2) -0.0084(16) 0.025(2) -0.0080(18)
C15 0.042(2) 0.0246(18) 0.047(2) 0.0039(16) 0.0203(17) 0.0025(16)
C16 0.0323(19) 0.0252(18) 0.0372(19) -0.0027(14) 0.0150(15) -0.0005(15)
C17 0.0327(18) 0.0253(17) 0.0275(16) -0.0027(14) 0.0120(14) -0.0018(15)
C18 0.0338(19) 0.035(2) 0.0310(18) 0.0017(15) 0.0104(15) -0.0016(16)
C19 0.038(2) 0.049(3) 0.043(2) 0.0042(19) 0.0177(18) 0.0063(19)
C20 0.040(2) 0.057(3) 0.047(2) 0.003(2) 0.0221(19) -0.006(2)
C21 0.047(2) 0.047(2) 0.046(2) 0.0103(19) 0.0222(19) -0.008(2)
C22 0.041(2) 0.031(2) 0.0361(19) 0.0049(15) 0.0153(16) -0.0028(16)
O1 0.073(2) 0.062(2) 0.0468(19) -0.0013(16) -0.0026(17) -0.0278(19)
O2 0.0450(18) 0.057(2) 0.077(2) 0.0242(18) 0.0197(16) 0.0189(17)
O3 0.069(2) 0.0456(18) 0.0376(15) 0.0074(13) 0.0191(14) -0.0079(16)
O4 0.060(2) 0.0228(15) 0.064(2) 0.0036(13) 0.0131(16) -0.0031(14)
C23 0.050(3) 0.044(2) 0.037(2) 0.0119(19) 0.0106(19) -0.004(2)
C24 0.038(2) 0.041(2) 0.043(2) 0.0111(18) 0.0133(17) -0.0018(19)
C25 0.042(2) 0.0297(19) 0.0315(19) 0.0053(15) 0.0103(16) -0.0026(16)
C26 0.034(2) 0.030(2) 0.039(2) 0.0082(16) 0.0103(15) 0.0061(16)

loop_
_atom_type_symbol
_atom_type_description
_atom_type_scat_dispersion_real
_atom_type_scat_dispersion_imag
_atom_type_scat_source
C C 0.0033 0.0016 'International Tables Vol C Tables 4.2.6.8 and 6.1.1.4'
H H 0.0000 0.0000 'International Tables Vol C Tables 4.2.6.8 and 6.1.1.4'
N N 0.0061 0.0033 'International Tables Vol C Tables 4.2.6.8 and 6.1.1.4'
O O 0.0106 0.0060 'International Tables Vol C Tables 4.2.6.8 and 6.1.1.4'
P P 0.1023 0.0942 'International Tables Vol C Tables 4.2.6.8 and 6.1.1.4'
Mo Mo -1.6832 0.6857 'International Tables Vol C Tables 4.2.6.8 and 6.1.1.4'

loop_
_geom_angle_atom_site_label_1
_geom_angle_atom_site_label_2
_geom_angle_atom_site_label_3
_geom_angle
_geom_angle_site_symmetry_1
_geom_angle_site_symmetry_3
_geom_angle_publ_flag
C25 Mo C24 89.44(17) . . ?
C25 Mo C26 87.40(16) . . ?
C24 Mo C26 83.50(16) . . ?
C25 Mo C23 85.99(17) . . ?
C24 Mo C23 84.02(18) . . ?
C26 Mo C23 165.92(15) . . ?
C25 Mo N1 171.82(14) . . ?
C24 Mo N1 98.63(14) . . ?
C26 Mo N1 94.82(13) . . ?
C23 Mo N1 93.47(14) . . ?
C25 Mo P1 97.55(12) . . ?
C24 Mo P1 172.81(12) . . ?
C26 Mo P1 95.08(10) . . ?
C23 Mo P1 98.10(13) . . ?
N1 Mo P1 74.43(8) . . ?
C11 P1 C17 102.94(16) . . ?
C11 P1 C1 105.34(15) . . ?
C17 P1 C1 112.01(16) . . ?
C11 P1 Mo 115.10(12) . . ?
C17 P1 Mo 124.26(12) . . ?
C1 P1 Mo 95.93(11) . . ?
C1 N1 C2 122.9(3) 2_656 . ?
C1 N1 Mo 122.8(2) 2_656 . ?
C2 N1 Mo 114.2(2) . . ?
N1 C1 C1 117.3(4) 2_656 2_656 ?
N1 C1 P1 130.9(3) 2_656 . ?
C1 C1 P1 110.9(3) 2_656 . ?
C7 C2 C3 121.0(3) . . ?
C7 C2 N1 119.6(3) . . ?
C3 C2 N1 119.2(3) . . ?
C4 C3 C2 118.6(3) . . ?
C4 C3 C8 119.4(3) . . ?
C2 C3 C8 121.9(3) . . ?
C3 C4 C5 122.3(4) . . ?
C6 C5 C4 117.7(4) . . ?
C6 C5 C9 122.6(4) . . ?
C4 C5 C9 119.7(4) . . ?
C5 C6 C7 122.5(3) . . ?
C6 C7 C2 117.8(3) . . ?
C6 C7 C10 118.5(3) . . ?
C2 C7 C10 123.8(3) . . ?
C16 C11 C12 118.7(3) . . ?
C16 C11 P1 125.0(3) . . ?
C12 C11 P1 116.2(3) . . ?
C13 C12 C11 120.1(4) . . ?
C14 C13 C12 120.7(4) . . ?
C13 C14 C15 119.7(4) . . ?
C14 C15 C16 120.1(4) . . ?
C11 C16 C15 120.7(3) . . ?
C22 C17 C18 118.9(4) . . ?
C22 C17 P1 118.0(3) . . ?
C18 C17 P1 122.5(3) . . ?
C19 C18 C17 120.4(4) . . ?
C18 C19 C20 119.8(4) . . ?
C21 C20 C19 120.0(4) . . ?
C20 C21 C22 120.8(4) . . ?
C21 C22 C17 120.0(4) . . ?
O1 C23 Mo 170.8(4) . . ?
O2 C24 Mo 175.7(4) . . ?
O3 C25 Mo 178.3(4) . . ?
O4 C26 Mo 170.6(3) . . ?

loop_
_geom_bond_atom_site_label_1
_geom_bond_atom_site_label_2
_geom_bond_distance
_geom_bond_site_symmetry_2
_geom_bond_publ_flag
Mo C25 1.970(4) . ?
Mo C24 2.003(4) . ?
Mo C26 2.023(4) . ?
Mo C23 2.054(5) . ?
Mo N1 2.289(3) . ?
Mo P1 2.5116(10) . ?
P1 C11 1.822(3) . ?
P1 C17 1.823(4) . ?
P1 C1 1.883(3) . ?
N1 C1 1.302(4) 2_656 ?
N1 C2 1.442(5) . ?
C1 N1 1.302(4) 2_656 ?
C1 C1 1.497(7) 2_656 ?
C2 C7 1.404(5) . ?
C2 C3 1.404(5) . ?
C3 C4 1.379(6) . ?
C3 C8 1.508(5) . ?
C4 C5 1.392(6) . ?
C5 C6 1.390(6) . ?
C5 C9 1.510(6) . ?
C6 C7 1.394(6) . ?
C7 C10 1.516(5) . ?
C11 C16 1.386(5) . ?
C11 C12 1.398(5) . ?
C12 C13 1.388(6) . ?
C13 C14 1.377(6) . ?
C14 C15 1.379(6) . ?
C15 C16 1.391(5) . ?
C17 C22 1.397(5) . ?
C17 C18 1.400(5) . ?
C18 C19 1.384(6) . ?
C19 C20 1.392(6) . ?
C20 C21 1.373(7) . ?
C21 C22 1.382(6) . ?
O1 C23 1.140(5) . ?
O2 C24 1.147(5) . ?
O3 C25 1.151(5) . ?
O4 C26 1.145(5) . ?
